data_7714556
loop_
_publ_author_name
'Letheux, Geoffrey'
'Ganesan, Parameshwari'
'Veillon, Fabien'
'Varignon, Julien'
'Perez, Olivier'
'Cardin, Julien'
'Labb&#xe9;, Christophe'
'Rogez, Guillaume'
'Ligeour, Mathilde'
'Jaffr&#xe8;s, Paul-Alain'
'Rueff, Jean-Michel'

_publ_section_title
;
 A new series of magnetic and luminescent layered hybrid materials
 obtained from thianthrene phosphonic acid:
 M(H<sub>2</sub>O)PO<sub>3</sub>-S<sub>2</sub>C<sub>12</sub>H<sub>7</sub>
 (M = Cu, Zn) and
 M(H<sub>2</sub>O)<sub>2</sub>(PO<sub>2</sub>OH-S<sub>2</sub>C<sub>12</sub>H<sub>7</sub>)<sub>2</sub>
 (M = Mn, Co).
;
_journal_name_full 'Dalton transactions (Cambridge, England : 2003)'
_journal_paper_doi 10.1039/d3dt03153e
_journal_year 2023
_chemical_formula_moiety 'C12 H9 O4 P S2 Zn'
_chemical_formula_sum 'C12 H9 O4 P S2 Zn'
_chemical_formula_weight 377.65
_space_group_crystal_system monoclinic
_space_group_IT_number 14
_space_group_name_Hall '-P 2ybc'
_space_group_name_H-M_alt 'P 1 21/c 1'
_atom_sites_solution_hydrogens mixed
_atom_sites_solution_primary dual
_audit_creation_date 2021-11-10
_audit_creation_method
;
Olex2 1.3
(compiled 2020.11.12 svn.r5f609507 for OlexSys, GUI svn.r6226)
;
_audit_update_record
;
2023-09-21 deposited with the CCDC.	2023-11-15 downloaded from the CCDC.
;
_cell_angle_alpha 90
_cell_angle_beta 95.283(2)
_cell_angle_gamma 90
_cell_formula_units_Z 4
_cell_length_a 22.0947(5)
_cell_length_b 7.8428(2)
_cell_length_c 7.8758(2)
_cell_measurement_reflns_used 4892
_cell_measurement_temperature 293(2)
_cell_measurement_theta_max 75.2570
_cell_measurement_theta_min 4.0400
_cell_volume 1358.96(6)
_computing_cell_refinement 'CrysAlisPro 1.171.40.23a (Rigaku OD, 2018)'
_computing_data_collection 'CrysAlisPro 1.171.40.23a (Rigaku OD, 2018)'
_computing_data_reduction 'CrysAlisPro 1.171.40.23a (Rigaku OD, 2018)'
_computing_molecular_graphics 'Olex2 1.3 (Dolomanov et al., 2009)'
_computing_publication_material 'Olex2 1.3 (Dolomanov et al., 2009)'
_computing_structure_refinement 'SHELXL 2018/3 (Sheldrick, 2015)'
_computing_structure_solution 'SHELXT 2018/2 (Sheldrick, 2018)'
_diffrn_ambient_temperature 293(2)
_diffrn_detector 'CCD plate'
_diffrn_detector_type 'Eiger 1M'
_diffrn_measured_fraction_theta_full 1.000
_diffrn_measured_fraction_theta_max 0.998
_diffrn_measurement_details
;
List of Runs (angles in degrees, time in seconds):

  # Type    Start    End  Width  t~exp~   \w     \q     \k     \f   Frames
#--------------------------------------------------------------------------
  1  \w    -17.00  68.00   0.50    8.24    --   -0.75  53.00 -24.00  170
  2  \w     28.00 113.00   0.50    8.24    --   43.75  53.00 -24.00  170
  3  \w     94.00 171.00   0.50    8.24    --  110.00  53.00 -24.00  154
  4  \w    133.00 171.00   0.50    8.24    --  110.00  61.00   0.00   76
  5  \w    146.00 171.00   0.50    8.24    --  110.00  75.00  73.61   50
  6  \w    123.00 148.00   0.50    8.24    --  110.00 125.00  60.00   50
  7  \w    117.00 171.00   0.50    8.24    --  110.00  69.00  94.11  108
  8  \w    125.00 154.00   0.50    8.24    --  110.00  45.00 120.00   58
  9  \w    116.00 141.00   0.50    8.24    --  110.00  15.00  90.00   50
 10  \w    103.00 129.00   0.50    8.24    --  110.00  61.00  30.00   52
 11  \w    108.00 171.00   0.50    8.24    --  110.00  30.00 -30.00  126
 12  \w    125.00 152.00   0.50    8.24    --  110.00  64.00-130.26   54
 13  \w    137.00 171.00   0.50    8.24    --  110.00  61.00-150.00   68
 14  \w    121.00 147.00   0.50    8.24    --  110.00 125.00-150.00   52
 15  \w    118.00 155.00   0.50    8.24    --  110.00 125.00-120.00   74
 16  \w    117.00 171.00   0.50    8.24    --  110.00 125.00 -60.00  108
 17  \w     90.00 171.00   0.50    8.24    --  110.00  30.00  30.00  162
 18  \w     92.00 171.00   0.50    8.24    --  110.00  32.00 -55.36  158
 19  \w     89.00 171.00   0.50    8.24    --  110.00  61.00 -90.00  164
 20  \w     89.00 171.00   0.50    8.24    --  110.00  61.00-120.00  164
 21  \w     91.00 117.00   0.50    8.24    --  110.00 -45.00 -30.00   52
 22  \w     77.00 127.00   0.50    8.24    --  110.00  15.00  60.00  100
 23  \w     97.00 123.00   0.50    8.24    --  110.00  45.00  30.00   52
 24  \w     99.00 125.00   0.50    8.24    --  110.00  45.00  90.00   52
 25  \w     81.00 171.00   0.50    8.24    --  110.00  77.00  60.00  180
 26  \w     89.00 171.00   0.50    8.24    --  110.00  61.00  60.00  164
 27  \w     91.00 134.00   0.50    8.24    --  110.00  59.00  95.51   86
 28  \w     81.00 171.00   0.50    8.24    --  110.00  77.00  30.00  180
 29  \w     92.00 117.00   0.50    8.24    --  110.00  61.00 -60.00   50
 30  \w     83.00 171.00   0.50    8.24    --  110.00  73.00  21.93  176
 31  \w     89.00 152.00   0.50    8.24    --  110.00  61.00 120.00  126
 32  \w     82.00 116.00   0.50    8.24    --  110.00  75.00  73.61   68
 33  \w     85.00 114.00   0.50    8.24    --  110.00  69.00  94.11   58
 34  \w     83.00 115.00   0.50    8.24    --  110.00  77.00 109.76   64
 35  \w     86.00 112.00   0.50    8.24    --  110.00  77.00 120.00   52
 36  \w     81.00 171.00   0.50    8.24    --  110.00  77.00  90.00  180
 37  \w     76.00 171.00   0.50    8.24    --  110.00  15.00 120.00  190
 38  \w     80.00 171.00   0.50    8.24    --  110.00  80.00  34.62  182
 39  \w     67.00 109.00   0.50    8.24    --  110.00   0.00 120.00   84
 40  \w     44.00 107.00   0.50    8.24    --  110.00 -61.00 150.00  126
 41  \w     38.00  83.00   0.50    8.24    --  110.00 -94.00 120.00   90
 42  \w     34.00 129.00   0.50    8.24    --  110.00 -30.00  60.00  190
 43  \w     80.00 105.00   0.50    8.24    --  110.00-125.00 -60.00   50
 44  \w     61.00  87.00   0.50    8.24    --  110.00-125.00  30.00   52
 45  \w     43.00  90.00   0.50    8.24    --  110.00-135.00 -33.04   94
 46  \w     41.00 126.00   0.50    8.24    --  110.00 -53.00-168.00  170
 47  \w     46.00  75.00   0.50    8.24    --  110.00 -45.00 -30.00   58
 48  \w     38.00 123.00   0.50    8.24    --  110.00 -45.00-150.00  170
 49  \w     39.00 106.00   0.50    8.24    --  110.00-125.00-180.00  134
 50  \w     -2.00  83.00   0.50    8.24    --   43.75 -99.00 -30.00  170
 51  \w     -2.00  83.00   0.50    8.24    --   43.75 -99.00-180.00  170
 52  \w    -25.00  60.00   0.50    8.24    --   43.75 -53.00-168.00  170
 53  \w     26.00 111.00   0.50    8.24    --   43.75  57.00   0.00  170
 54  \w     26.00 111.00   0.50    8.24    --   43.75  57.00  60.00  170
 55  \w     26.00 111.00   0.50    8.24    --   43.75  57.00 120.00  170
 56  \w     -2.00  83.00   0.50    8.24    --   43.75 -99.00  30.00  170
 57  \w    -70.00  15.00   0.50    8.24    --   -0.75 -53.00-168.00  170
;
_diffrn_measurement_device 'four-circle diffractometer'
_diffrn_measurement_device_type 'XtaLAB Synergy, Dualflex, Eiger 1M'
_diffrn_measurement_method '\w scans'
_diffrn_orient_matrix_type 'CrysAlisPro convention (1999,Acta A55,543-557)'
_diffrn_orient_matrix_UB_11 0.1719963000
_diffrn_orient_matrix_UB_12 -0.0155587000
_diffrn_orient_matrix_UB_13 -0.0275774000
_diffrn_orient_matrix_UB_21 0.0636526000
_diffrn_orient_matrix_UB_22 -0.1246543000
_diffrn_orient_matrix_UB_23 0.0510166000
_diffrn_orient_matrix_UB_31 -0.0703985000
_diffrn_orient_matrix_UB_32 -0.1509699000
_diffrn_orient_matrix_UB_33 -0.0392624000
_diffrn_radiation_monochromator mirror
_diffrn_radiation_probe x-ray
_diffrn_radiation_type 'Cu K\a'
_diffrn_radiation_wavelength 1.54184
_diffrn_reflns_av_R_equivalents 0.0797
_diffrn_reflns_av_unetI/netI 0.0368
_diffrn_reflns_Laue_measured_fraction_full 1.000
_diffrn_reflns_Laue_measured_fraction_max 0.998
_diffrn_reflns_limit_h_max 27
_diffrn_reflns_limit_h_min -27
_diffrn_reflns_limit_k_max 9
_diffrn_reflns_limit_k_min -9
_diffrn_reflns_limit_l_max 9
_diffrn_reflns_limit_l_min -9
_diffrn_reflns_number 27137
_diffrn_reflns_point_group_measured_fraction_full 1.000
_diffrn_reflns_point_group_measured_fraction_max 0.998
_diffrn_reflns_theta_full 67.684
_diffrn_reflns_theta_max 75.944
_diffrn_reflns_theta_min 4.019
_diffrn_source 'micro-focus sealed X-ray tube'
_diffrn_source_type 'PhotonJet (Cu) X-ray Source'
_exptl_absorpt_coefficient_mu 6.596
_exptl_absorpt_correction_T_max 1.00000
_exptl_absorpt_correction_T_min 0.76561
_exptl_absorpt_correction_type multi-scan
_exptl_absorpt_process_details
;
CrysAlisPro 1.171.40.23a (Rigaku Oxford Diffraction, 2018)
Empirical absorption correction using spherical harmonics,
 implemented in SCALE3 ABSPACK scaling algorithm.
;
_exptl_crystal_colour 'clear light white'
_exptl_crystal_colour_lustre clear
_exptl_crystal_colour_modifier light
_exptl_crystal_colour_primary white
_exptl_crystal_density_diffrn 1.846
_exptl_crystal_description needle
_exptl_crystal_F_000 760
_exptl_crystal_size_max 0.073
_exptl_crystal_size_mid 0.048
_exptl_crystal_size_min 0.018
_refine_diff_density_max 0.588
_refine_diff_density_min -0.558
_refine_diff_density_rms 0.079
_refine_ls_extinction_method none
_refine_ls_goodness_of_fit_ref 1.006
_refine_ls_hydrogen_treatment mixed
_refine_ls_matrix_type full
_refine_ls_number_parameters 186
_refine_ls_number_reflns 2810
_refine_ls_number_restraints 0
_refine_ls_restrained_S_all 1.006
_refine_ls_R_factor_all 0.0451
_refine_ls_R_factor_gt 0.0372
_refine_ls_shift/su_max 0.002
_refine_ls_shift/su_mean 0.000
_refine_ls_structure_factor_coef Fsqd
_refine_ls_weighting_details 'w=1/[\s^2^(Fo^2^)+(0.1000P)^2^] where P=(Fo^2^+2Fc^2^)/3'
_refine_ls_weighting_scheme calc
_refine_ls_wR_factor_gt 0.1223
_refine_ls_wR_factor_ref 0.1283
_reflns_Friedel_coverage 0.000
_reflns_number_gt 2449
_reflns_number_total 2810
_reflns_threshold_expression 'I > 2\s(I)'
_cod_data_source_file d3dt03153e2.cif
_cod_data_source_block gl313_1
_cod_database_code 7714556
_shelx_shelxl_version_number 2018/3
_chemical_oxdiff_formula 'S P O3 C12 H7'
_shelx_space_group_comment
;
The symmetry employed for this shelxl refinement is uniquely defined
by the following loop, which should always be used as a source of
symmetry information in preference to the above space-group names.
They are only intended as comments.
;
_diffrn_oxdiff_ac4_digest_frames
;
0102a4255d4e1154baa232b77341b5b7a6000259dfa
;
_reflns_odcompleteness_completeness 99.94
_reflns_odcompleteness_iscentric 1
_reflns_odcompleteness_theta 50.38
_olex2_refinement_description
;
1. Fixed Uiso
 At 1.2 times of:
  All C(H) groups
2.a Free rotating group:
 O4(H4A,H4B)
2.b Aromatic/amide H refined with riding coordinates:
 C2(H2), C5(H5), C6(H6), C8(H8), C11(H11), C10(H10), C9(H9)
;
_olex2_submission_special_instructions 'No special instructions were received'
_oxdiff_exptl_absorpt_empirical_details
;
Empirical correction (ABSPACK) includes:
- Absorption correction using spherical harmonics
- Frame scaling
;
_oxdiff_exptl_absorpt_empirical_full_max 1.445
_oxdiff_exptl_absorpt_empirical_full_min 0.742

loop_
_space_group_symop_operation_xyz
'x, y, z'
'-x, y+1/2, -z+1/2'
'-x, -y, -z'
'x, -y-1/2, z-1/2'

loop_
_atom_site_label
_atom_site_type_symbol
_atom_site_fract_x
_atom_site_fract_y
_atom_site_fract_z
_atom_site_U_iso_or_equiv
_atom_site_adp_type
_atom_site_occupancy
_atom_site_site_symmetry_order
_atom_site_calc_flag
_atom_site_refinement_flags_posn
_atom_site_refinement_flags_adp
_atom_site_refinement_flags_occupancy
_atom_site_disorder_assembly
_atom_site_disorder_group
Zn1 Zn 0.95746(2) 0.55071(5) 0.23030(5) 0.02574(16) Uani 1 1 d . . . . .
P1 P 0.91808(3) 0.57134(9) 0.59808(9) 0.0213(2) Uani 1 1 d . . . . .
S2 S 0.72857(4) 0.28587(13) 0.90139(12) 0.0408(2) Uani 1 1 d . . . . .
S1 S 0.64228(4) 0.59978(13) 0.76631(14) 0.0432(3) Uani 1 1 d . . . . .
O1 O 0.91748(11) 0.4877(3) 0.4248(3) 0.0356(5) Uani 1 1 d . . . . .
O3 O 0.94363(11) 0.7480(3) 0.5936(3) 0.0352(5) Uani 1 1 d . . . . .
O2 O 0.95291(9) 0.4562(3) 0.7302(3) 0.0337(6) Uani 1 1 d . . . . .
C2 C 0.81597(14) 0.4446(4) 0.7368(4) 0.0267(6) Uani 1 1 d . . . . .
H2 H 0.839676 0.349613 0.767544 0.032 Uiso 1 1 calc R U . . .
C1 C 0.84093(13) 0.5793(4) 0.6530(4) 0.0248(6) Uani 1 1 d . . . . .
C3 C 0.75573(14) 0.4503(4) 0.7756(4) 0.0278(6) Uani 1 1 d . . . . .
C4 C 0.71919(14) 0.5881(5) 0.7201(4) 0.0320(7) Uani 1 1 d . . . . .
C5 C 0.74368(15) 0.7220(4) 0.6321(5) 0.0367(8) Uani 1 1 d . . . . .
H5 H 0.719288 0.813516 0.594112 0.044 Uiso 1 1 calc R U . . .
C6 C 0.80446(15) 0.7185(4) 0.6013(5) 0.0347(7) Uani 1 1 d . . . . .
H6 H 0.821039 0.809653 0.545874 0.042 Uiso 1 1 calc R U . . .
C12 C 0.61861(15) 0.3868(5) 0.7389(5) 0.0375(8) Uani 1 1 d . . . . .
C7 C 0.65531(15) 0.2506(5) 0.7974(5) 0.0356(7) Uani 1 1 d . . . . .
C8 C 0.63404(19) 0.0835(6) 0.7786(6) 0.0482(10) Uani 1 1 d . . . . .
H8 H 0.658848 -0.007355 0.815986 0.058 Uiso 1 1 calc R U . . .
C11 C 0.56085(17) 0.3536(6) 0.6589(5) 0.0480(9) Uani 1 1 d . . . . .
H11 H 0.536631 0.442594 0.613878 0.058 Uiso 1 1 calc R U . . .
C10 C 0.53961(19) 0.1862(7) 0.6469(6) 0.0579(12) Uani 1 1 d . . . . .
H10 H 0.500268 0.164316 0.599419 0.069 Uiso 1 1 calc R U . . .
C9 C 0.5763(2) 0.0540(6) 0.7045(7) 0.0565(12) Uani 1 1 d . . . . .
H9 H 0.561911 -0.057326 0.693415 0.068 Uiso 1 1 calc R U . . .
O4 O 0.92910(11) 0.3794(3) 0.0556(3) 0.0343(5) Uani 1 1 d G . . A -1
H4A H 0.934105 0.406793 -0.060891 0.08(2) Uiso 1 1 d G . . A -1
H4B H 0.938101 0.260084 0.064833 0.11(2) Uiso 1 1 d G . . A -1

loop_
_atom_site_aniso_label
_atom_site_aniso_U_11
_atom_site_aniso_U_22
_atom_site_aniso_U_33
_atom_site_aniso_U_23
_atom_site_aniso_U_13
_atom_site_aniso_U_12
Zn1 0.0241(2) 0.0248(2) 0.0290(3) 0.00058(15) 0.00585(16) 0.00081(14)
P1 0.0203(4) 0.0210(4) 0.0232(4) -0.0011(2) 0.0064(3) -0.0007(2)
S2 0.0282(4) 0.0516(6) 0.0427(5) 0.0190(4) 0.0048(3) -0.0052(3)
S1 0.0247(4) 0.0419(5) 0.0651(6) -0.0003(4) 0.0157(4) 0.0045(3)
O1 0.0372(12) 0.0412(14) 0.0308(12) -0.0142(10) 0.0157(9) -0.0113(10)
O3 0.0347(12) 0.0257(12) 0.0469(14) -0.0049(10) 0.0128(10) -0.0059(9)
O2 0.0197(10) 0.0418(14) 0.0405(14) 0.0148(10) 0.0071(9) 0.0044(9)
C2 0.0246(14) 0.0283(16) 0.0270(15) 0.0015(11) 0.0019(11) 0.0009(11)
C1 0.0221(13) 0.0286(15) 0.0242(14) 0.0000(11) 0.0052(10) -0.0014(11)
C3 0.0228(14) 0.0343(17) 0.0260(15) 0.0017(12) 0.0019(11) -0.0023(11)
C4 0.0236(14) 0.0379(18) 0.0352(17) -0.0005(13) 0.0069(12) 0.0025(12)
C5 0.0301(16) 0.0353(18) 0.046(2) 0.0110(15) 0.0098(14) 0.0093(13)
C6 0.0304(16) 0.0346(18) 0.0401(18) 0.0105(14) 0.0093(13) 0.0060(13)
C12 0.0269(16) 0.051(2) 0.0363(18) 0.0000(16) 0.0120(13) -0.0008(14)
C7 0.0260(14) 0.046(2) 0.0360(18) 0.0006(14) 0.0108(13) -0.0059(14)
C8 0.0394(19) 0.045(2) 0.063(3) -0.0019(19) 0.0209(18) -0.0056(16)
C11 0.0295(17) 0.064(3) 0.051(2) 0.000(2) 0.0056(15) -0.0046(17)
C10 0.035(2) 0.077(3) 0.061(3) -0.015(2) 0.0039(18) -0.019(2)
C9 0.047(2) 0.056(3) 0.069(3) -0.018(2) 0.018(2) -0.019(2)
O4 0.0437(13) 0.0260(12) 0.0338(12) -0.0015(9) 0.0067(10) -0.0028(10)

loop_
_atom_type_symbol
_atom_type_description
_atom_type_scat_dispersion_real
_atom_type_scat_dispersion_imag
_atom_type_scat_source
C C 0.0181 0.0091 'International Tables Vol C Tables 4.2.6.8 and 6.1.1.4'
H H 0.0000 0.0000 'International Tables Vol C Tables 4.2.6.8 and 6.1.1.4'
O O 0.0492 0.0322 'International Tables Vol C Tables 4.2.6.8 and 6.1.1.4'
P P 0.2955 0.4335 'International Tables Vol C Tables 4.2.6.8 and 6.1.1.4'
S S 0.3331 0.5567 'International Tables Vol C Tables 4.2.6.8 and 6.1.1.4'
Zn Zn -1.5491 0.6778 'International Tables Vol C Tables 4.2.6.8 and 6.1.1.4'

loop_
_geom_angle_atom_site_label_1
_geom_angle_atom_site_label_2
_geom_angle_atom_site_label_3
_geom_angle
_geom_angle_site_symmetry_1
_geom_angle_site_symmetry_3
_geom_angle_publ_flag
O1 Zn1 O3 127.13(11) . 4_575 ?
O1 Zn1 O2 113.50(10) . 3_766 ?
O1 Zn1 O4 104.02(10) . . ?
O3 Zn1 O2 102.48(10) 4_575 3_766 ?
O3 Zn1 O4 98.28(11) 4_575 . ?
O2 Zn1 O4 109.80(11) 3_766 . ?
O1 P1 O2 108.63(15) . . ?
O1 P1 C1 107.57(14) . . ?
O3 P1 O1 110.59(14) . . ?
O3 P1 O2 113.27(14) . . ?
O3 P1 C1 109.97(14) . . ?
O2 P1 C1 106.59(13) . . ?
C3 S2 C7 101.44(16) . . ?
C12 S1 C4 101.86(17) . . ?
P1 O1 Zn1 130.34(15) . . ?
P1 O3 Zn1 142.02(17) . 4_576 ?
P1 O2 Zn1 123.84(13) . 3_766 ?
C1 C2 H2 119.7 . . ?
C1 C2 C3 120.7(3) . . ?
C3 C2 H2 119.7 . . ?
C2 C1 P1 121.0(2) . . ?
C2 C1 C6 119.4(3) . . ?
C6 C1 P1 119.5(2) . . ?
C2 C3 S2 118.7(2) . . ?
C2 C3 C4 119.5(3) . . ?
C4 C3 S2 121.7(2) . . ?
C3 C4 S1 120.9(3) . . ?
C3 C4 C5 120.0(3) . . ?
C5 C4 S1 119.1(3) . . ?
C4 C5 H5 120.1 . . ?
C6 C5 C4 119.9(3) . . ?
C6 C5 H5 120.1 . . ?
C1 C6 H6 119.8 . . ?
C5 C6 C1 120.5(3) . . ?
C5 C6 H6 119.8 . . ?
C7 C12 S1 122.0(3) . . ?
C7 C12 C11 119.1(4) . . ?
C11 C12 S1 118.9(3) . . ?
C12 C7 S2 120.9(3) . . ?
C12 C7 C8 120.3(3) . . ?
C8 C7 S2 118.8(3) . . ?
C7 C8 H8 120.2 . . ?
C9 C8 C7 119.6(4) . . ?
C9 C8 H8 120.2 . . ?
C12 C11 H11 120.2 . . ?
C10 C11 C12 119.7(4) . . ?
C10 C11 H11 120.2 . . ?
C11 C10 H10 119.8 . . ?
C9 C10 C11 120.4(4) . . ?
C9 C10 H10 119.8 . . ?
C8 C9 H9 119.6 . . ?
C10 C9 C8 120.8(4) . . ?
C10 C9 H9 119.6 . . ?
Zn1 O4 H4A 117.1 . . ?
Zn1 O4 H4B 124.0 . . ?
H4A O4 H4B 104.5 . . ?

loop_
_geom_bond_atom_site_label_1
_geom_bond_atom_site_label_2
_geom_bond_distance
_geom_bond_site_symmetry_2
_geom_bond_publ_flag
Zn1 O1 1.903(2) . ?
Zn1 O3 1.919(2) 4_575 ?
Zn1 O2 1.977(2) 3_766 ?
Zn1 O4 1.983(2) . ?
P1 O1 1.513(2) . ?
P1 O3 1.498(2) . ?
P1 O2 1.530(2) . ?
P1 C1 1.798(3) . ?
S2 C3 1.765(3) . ?
S2 C7 1.767(4) . ?
S1 C4 1.773(3) . ?
S1 C12 1.758(4) . ?
C2 H2 0.9300 . ?
C2 C1 1.386(4) . ?
C2 C3 1.393(4) . ?
C1 C6 1.396(4) . ?
C3 C4 1.395(5) . ?
C4 C5 1.395(5) . ?
C5 H5 0.9300 . ?
C5 C6 1.387(5) . ?
C6 H6 0.9300 . ?
C12 C7 1.393(5) . ?
C12 C11 1.395(5) . ?
C7 C8 1.396(5) . ?
C8 H8 0.9300 . ?
C8 C9 1.373(6) . ?
C11 H11 0.9300 . ?
C11 C10 1.395(7) . ?
C10 H10 0.9300 . ?
C10 C9 1.367(7) . ?
C9 H9 0.9300 . ?
O4 H4A 0.9586 . ?
O4 H4B 0.9583 . ?

loop_
_geom_torsion_atom_site_label_1
_geom_torsion_atom_site_label_2
_geom_torsion_atom_site_label_3
_geom_torsion_atom_site_label_4
_geom_torsion
_geom_torsion_site_symmetry_1
_geom_torsion_site_symmetry_2
_geom_torsion_site_symmetry_3
_geom_torsion_site_symmetry_4
_geom_torsion_publ_flag
P1 C1 C6 C5 175.6(3) . . . . ?
S2 C3 C4 S1 -2.7(4) . . . . ?
S2 C3 C4 C5 175.0(3) . . . . ?
S2 C7 C8 C9 177.3(3) . . . . ?
S1 C4 C5 C6 177.2(3) . . . . ?
S1 C12 C7 S2 -0.6(4) . . . . ?
S1 C12 C7 C8 177.7(3) . . . . ?
S1 C12 C11 C10 -175.4(3) . . . . ?
O1 P1 O3 Zn1 174.2(2) . . . 4_576 ?
O1 P1 O2 Zn1 81.1(2) . . . 3_766 ?
O1 P1 C1 C2 88.1(3) . . . . ?
O1 P1 C1 C6 -88.0(3) . . . . ?
O3 P1 O1 Zn1 14.5(3) . . . . ?
O3 P1 O2 Zn1 -42.2(2) . . . 3_766 ?
O3 P1 C1 C2 -151.4(3) . . . . ?
O3 P1 C1 C6 32.5(3) . . . . ?
O2 P1 O1 Zn1 -110.4(2) . . . . ?
O2 P1 O3 Zn1 -63.6(3) . . . 4_576 ?
O2 P1 C1 C2 -28.2(3) . . . . ?
O2 P1 C1 C6 155.6(3) . . . . ?
C2 C1 C6 C5 -0.6(5) . . . . ?
C2 C3 C4 S1 179.9(3) . . . . ?
C2 C3 C4 C5 -2.4(5) . . . . ?
C1 P1 O1 Zn1 134.6(2) . . . . ?
C1 P1 O3 Zn1 55.6(3) . . . 4_576 ?
C1 P1 O2 Zn1 -163.27(17) . . . 3_766 ?
C1 C2 C3 S2 -173.6(2) . . . . ?
C1 C2 C3 C4 4.0(5) . . . . ?
C3 S2 C7 C12 -41.5(3) . . . . ?
C3 S2 C7 C8 140.2(3) . . . . ?
C3 C2 C1 P1 -178.6(2) . . . . ?
C3 C2 C1 C6 -2.5(5) . . . . ?
C3 C4 C5 C6 -0.6(6) . . . . ?
C4 S1 C12 C7 41.6(3) . . . . ?
C4 S1 C12 C11 -139.6(3) . . . . ?
C4 C5 C6 C1 2.1(6) . . . . ?
C12 S1 C4 C3 -39.7(3) . . . . ?
C12 S1 C4 C5 142.6(3) . . . . ?
C12 C7 C8 C9 -1.1(6) . . . . ?
C12 C11 C10 C9 -3.6(7) . . . . ?
C7 S2 C3 C2 -139.2(3) . . . . ?
C7 S2 C3 C4 43.3(3) . . . . ?
C7 C12 C11 C10 3.4(6) . . . . ?
C7 C8 C9 C10 0.9(7) . . . . ?
C11 C12 C7 S2 -179.4(3) . . . . ?
C11 C12 C7 C8 -1.0(5) . . . . ?
C11 C10 C9 C8 1.5(7) . . . . ?
